data_2015450
loop_
_publ_author_name
'Ossowski, Jerzy'
'Ku\'s, Piotr'
'N\"ather, Christian'
'Jones, Peter G.'

_publ_section_title
;
 Two polymorphs of <i>N</i>,<i>N</i>'-diphenethylterephthalamide
;
_journal_coeditor_code LN3008
_journal_issue 7
_journal_name_full 'Acta Crystallographica Section C'
_journal_page_first o369
_journal_page_last o371
_journal_paper_doi 10.1107/S0108270106017422
_journal_volume 62
_journal_year 2006
_chemical_formula_iupac 'C24 H24 N2 O2'
_chemical_formula_moiety 'C24 H24 N2 O2'
_chemical_formula_sum 'C24 H24 N2 O2'
_chemical_formula_weight 372.45
_chemical_name_systematic
;
N,N'-Diphenethylterephthalamide
;
_space_group_IT_number 14
_symmetry_cell_setting monoclinic
_symmetry_space_group_name_Hall '-P 2ybc'
_symmetry_space_group_name_H-M 'P 1 21/c 1'
_atom_sites_solution_hydrogens geom
_atom_sites_solution_primary direct
_atom_sites_solution_secondary difmap
_audit_creation_method SHELXL-97
_cell_angle_alpha 90.00
_cell_angle_beta 97.762(2)
_cell_angle_gamma 90.00
_cell_formula_units_Z 2
_cell_length_a 19.688(2)
_cell_length_b 5.0178(6)
_cell_length_c 10.1344(11)
_cell_measurement_reflns_used 3384
_cell_measurement_temperature 203(2)
_cell_measurement_theta_max 26.19
_cell_measurement_theta_min 3.13
_cell_volume 992.01(19)
_computing_cell_refinement 'SAINT (Bruker, 1998)'
_computing_data_collection 'SMART (Bruker, 1998)'
_computing_data_reduction SAINT
_computing_molecular_graphics 'XP (Siemens, 1994)'
_computing_publication_material SHELXL97
_computing_structure_refinement 'SHELXL97 (Sheldrick, 1997)'
_computing_structure_solution 'SHELXS97 (Sheldrick, 1997)'
_diffrn_ambient_temperature 203(2)
_diffrn_detector_area_resol_mean 8.192
_diffrn_measured_fraction_theta_full 0.999
_diffrn_measured_fraction_theta_max 1.000
_diffrn_measurement_device_type 'Bruker SMART 1000 CCD area-detector'
_diffrn_measurement_method \w
_diffrn_radiation_monochromator graphite
_diffrn_radiation_source 'fine-focus sealed tube'
_diffrn_radiation_type MoK\a
_diffrn_radiation_wavelength 0.71073
_diffrn_reflns_av_R_equivalents 0.0775
_diffrn_reflns_av_sigmaI/netI 0.0669
_diffrn_reflns_limit_h_max 24
_diffrn_reflns_limit_h_min -24
_diffrn_reflns_limit_k_max 6
_diffrn_reflns_limit_k_min -6
_diffrn_reflns_limit_l_max 12
_diffrn_reflns_limit_l_min -12
_diffrn_reflns_number 11272
_diffrn_reflns_theta_full 26.00
_diffrn_reflns_theta_max 26.37
_diffrn_reflns_theta_min 2.09
_diffrn_standards_number 0
_exptl_absorpt_coefficient_mu 0.080
_exptl_absorpt_correction_type none
_exptl_crystal_colour colourless
_exptl_crystal_density_diffrn 1.247
_exptl_crystal_density_method 'not measured'
_exptl_crystal_description lath
_exptl_crystal_F_000 396
_exptl_crystal_size_max 0.50
_exptl_crystal_size_mid 0.20
_exptl_crystal_size_min 0.08
_refine_diff_density_max 0.183
_refine_diff_density_min -0.174
_refine_ls_extinction_method none
_refine_ls_goodness_of_fit_ref 1.008
_refine_ls_hydrogen_treatment mixed
_refine_ls_matrix_type full
_refine_ls_number_parameters 131
_refine_ls_number_reflns 2029
_refine_ls_number_restraints 0
_refine_ls_restrained_S_all 1.008
_refine_ls_R_factor_all 0.1158
_refine_ls_R_factor_gt 0.0528
_refine_ls_shift/su_max 0.000
_refine_ls_shift/su_mean 0.000
_refine_ls_structure_factor_coef Fsqd
_refine_ls_weighting_details 'calc w=1/[\s^2^(Fo^2^)+(0.0622P)^2^+0.0804P] where P=(Fo^2^+2Fc^2^)/3'
_refine_ls_weighting_scheme calc
_refine_ls_wR_factor_gt 0.1171
_refine_ls_wR_factor_ref 0.1341
_reflns_number_gt 1091
_reflns_number_total 2029
_reflns_threshold_expression 'I > 2\s(I)'
_cod_data_source_file ln3008.cif
_cod_data_source_block M
_cod_original_cell_volume 992.03(19)
_cod_original_sg_symbol_H-M 'P 21/c'
_cod_database_code 2015450

loop_
_symmetry_equiv_pos_as_xyz
'x, y, z'
'-x, y+1/2, -z+1/2'
'-x, -y, -z'
'x, -y-1/2, z-1/2'

loop_
_atom_site_type_symbol
_atom_site_label
_atom_site_fract_x
_atom_site_fract_y
_atom_site_fract_z
_atom_site_U_iso_or_equiv
_atom_site_adp_type
_atom_site_calc_flag
_atom_site_refinement_flags
_atom_site_occupancy
N N1 0.15923(10) 0.5748(4) 0.24018(18) 0.0366(5) Uani d . 1
H H1 0.1476(10) 0.733(5) 0.221(2) 0.034(6) Uiso d . 1
O O1 0.14505(8) 0.1419(3) 0.18378(16) 0.0441(5) Uani d . 1
C C1 0.06035(10) 0.4462(4) 0.0852(2) 0.0283(5) Uani d . 1
C C2 0.01771(11) 0.6550(4) 0.1125(2) 0.0341(6) Uani d . 1
H H2 0.0295 0.7604 0.1888 0.041 Uiso calc R 1
C C3 0.04166(11) 0.2922(4) -0.0282(2) 0.0337(6) Uani d . 1
H H3 0.0699 0.1504 -0.0474 0.040 Uiso calc R 1
C C4 0.12475(11) 0.3761(4) 0.1737(2) 0.0319(5) Uani d . 1
C C5 0.22517(12) 0.5337(5) 0.3199(2) 0.0435(6) Uani d . 1
H H5A 0.2613 0.5715 0.2648 0.052 Uiso calc R 1
H H5B 0.2291 0.3456 0.3459 0.052 Uiso calc R 1
C C6 0.23727(13) 0.7010(5) 0.4426(2) 0.0504(7) Uani d . 1
H H6A 0.2015 0.6656 0.4988 0.060 Uiso calc R 1
H H6B 0.2350 0.8900 0.4181 0.060 Uiso calc R 1
C C7 0.30657(12) 0.6392(5) 0.5192(2) 0.0424(6) Uani d . 1
C C8 0.36484(17) 0.7695(6) 0.4943(3) 0.0745(9) Uani d . 1
H H8 0.3614 0.9091 0.4319 0.089 Uiso calc R 1
C C9 0.42883(16) 0.6982(7) 0.5598(4) 0.0843(10) Uani d . 1
H H9 0.4681 0.7892 0.5410 0.101 Uiso calc R 1
C C10 0.43489(16) 0.4992(6) 0.6502(3) 0.0652(8) Uani d . 1
H H10 0.4783 0.4520 0.6946 0.078 Uiso calc R 1
C C11 0.37847(16) 0.3684(6) 0.6766(3) 0.0663(8) Uani d . 1
H H11 0.3825 0.2295 0.7395 0.080 Uiso calc R 1
C C12 0.31463(14) 0.4383(6) 0.6113(2) 0.0565(7) Uani d . 1
H H12 0.2758 0.3452 0.6307 0.068 Uiso calc R 1

loop_
_atom_site_aniso_label
_atom_site_aniso_U_11
_atom_site_aniso_U_22
_atom_site_aniso_U_33
_atom_site_aniso_U_12
_atom_site_aniso_U_13
_atom_site_aniso_U_23
N1 0.0461(13) 0.0191(10) 0.0424(12) 0.0042(9) -0.0024(10) 0.0011(8)
O1 0.0476(10) 0.0210(8) 0.0606(11) 0.0047(7) -0.0043(8) 0.0012(7)
C1 0.0343(13) 0.0201(10) 0.0307(12) 0.0007(9) 0.0059(10) 0.0046(9)
C2 0.0428(14) 0.0286(11) 0.0309(13) 0.0036(10) 0.0048(11) -0.0042(10)
C3 0.0381(14) 0.0224(11) 0.0406(13) 0.0070(9) 0.0058(11) -0.0020(10)
C4 0.0402(13) 0.0208(11) 0.0351(13) 0.0007(10) 0.0060(11) 0.0023(10)
C5 0.0448(16) 0.0336(12) 0.0491(15) 0.0038(11) -0.0049(13) -0.0053(11)
C6 0.0608(18) 0.0426(15) 0.0441(15) 0.0140(12) -0.0062(13) -0.0102(12)
C7 0.0513(16) 0.0365(12) 0.0368(14) 0.0024(12) -0.0032(12) -0.0116(11)
C8 0.078(2) 0.0546(17) 0.083(2) -0.0174(17) -0.0161(19) 0.0193(16)
C9 0.059(2) 0.084(2) 0.105(3) -0.0253(18) -0.005(2) 0.012(2)
C10 0.0562(19) 0.0708(19) 0.0634(19) 0.0082(17) -0.0110(15) -0.0110(17)
C11 0.067(2) 0.0748(19) 0.0534(18) 0.0077(17) -0.0057(16) 0.0149(15)
C12 0.0542(17) 0.0719(18) 0.0431(16) 0.0008(14) 0.0057(14) 0.0126(14)

loop_
_atom_type_symbol
_atom_type_description
_atom_type_scat_dispersion_real
_atom_type_scat_dispersion_imag
_atom_type_scat_source
C C 0.0033 0.0016 'International Tables Vol C Tables 4.2.6.8 and 6.1.1.4'
H H 0.0000 0.0000 'International Tables Vol C Tables 4.2.6.8 and 6.1.1.4'
N N 0.0061 0.0033 'International Tables Vol C Tables 4.2.6.8 and 6.1.1.4'
O O 0.0106 0.0060 'International Tables Vol C Tables 4.2.6.8 and 6.1.1.4'

loop_
_geom_angle_atom_site_label_1
_geom_angle_atom_site_label_2
_geom_angle_atom_site_label_3
_geom_angle_site_symmetry_1
_geom_angle
_geom_angle_publ_flag
C4 N1 C5 . 122.07(19) ?
C3 C1 C2 . 118.79(19) ?
C3 C1 C4 . 118.26(18) y
C2 C1 C4 . 122.94(19) y
C3 C2 C1 3_565 120.34(19) ?
C2 C3 C1 3_565 120.87(19) ?
O1 C4 N1 . 122.0(2) ?
O1 C4 C1 . 120.69(19) ?
N1 C4 C1 . 117.35(18) ?
N1 C5 C6 . 114.51(19) ?
C5 C6 C7 . 110.15(19) ?
C12 C7 C8 . 116.9(2) ?
C12 C7 C6 . 121.1(2) ?
C8 C7 C6 . 121.9(2) ?
C7 C8 C9 . 121.1(3) ?
C10 C9 C8 . 120.4(3) ?
C11 C10 C9 . 119.7(3) ?
C10 C11 C12 . 120.1(3) ?
C7 C12 C11 . 121.8(3) ?
C4 N1 H1 . 119.0(14) ?
C5 N1 H1 . 117.2(14) ?
C3 C2 H2 3_565 119.8 ?
C1 C2 H2 . 119.8 ?
C2 C3 H3 3_565 119.6 ?
C1 C3 H3 . 119.6 ?
N1 C5 H5A . 108.6 ?
C6 C5 H5A . 108.6 ?
N1 C5 H5B . 108.6 ?
C6 C5 H5B . 108.6 ?
H5A C5 H5B . 107.6 ?
C5 C6 H6A . 109.6 ?
C7 C6 H6A . 109.6 ?
C5 C6 H6B . 109.6 ?
C7 C6 H6B . 109.6 ?
H6A C6 H6B . 108.1 ?
C7 C8 H8 . 119.5 ?
C9 C8 H8 . 119.5 ?
C10 C9 H9 . 119.8 ?
C8 C9 H9 . 119.8 ?
C11 C10 H10 . 120.2 ?
C9 C10 H10 . 120.2 ?
C10 C11 H11 . 120.0 ?
C12 C11 H11 . 120.0 ?
C7 C12 H12 . 119.1 ?
C11 C12 H12 . 119.1 ?

loop_
_geom_bond_atom_site_label_1
_geom_bond_atom_site_label_2
_geom_bond_site_symmetry_2
_geom_bond_distance
_geom_bond_publ_flag
O1 C4 . 1.241(2) y
N1 C4 . 1.336(3) y
N1 C5 . 1.448(3) y
C1 C3 . 1.392(3) ?
C1 C2 . 1.393(3) ?
C1 C4 . 1.493(3) ?
C2 C3 3_565 1.377(3) ?
C3 C2 3_565 1.377(3) ?
C5 C6 . 1.493(3) y
C6 C7 . 1.508(3) y
C7 C12 . 1.368(3) ?
C7 C8 . 1.373(4) ?
C8 C9 . 1.389(4) ?
C9 C10 . 1.350(4) ?
C10 C11 . 1.348(4) ?
C11 C12 . 1.384(4) ?
N1 H1 . 0.84(2) ?
C2 H2 . 0.9400 ?
C3 H3 . 0.9400 ?
C5 H5A . 0.9800 ?
C5 H5B . 0.9800 ?
C6 H6A . 0.9800 ?
C6 H6B . 0.9800 ?
C8 H8 . 0.9400 ?
C9 H9 . 0.9400 ?
C10 H10 . 0.9400 ?
C11 H11 . 0.9400 ?
C12 H12 . 0.9400 ?

loop_
_geom_hbond_atom_site_label_D
_geom_hbond_atom_site_label_H
_geom_hbond_atom_site_label_A
_geom_hbond_site_symmetry_A
_geom_hbond_distance_DH
_geom_hbond_distance_HA
_geom_hbond_distance_DA
_geom_hbond_angle_DHA
N1 H1 O1 1_565 0.84(2) 2.08(2) 2.908(2) 165.7(19)
C6 H6A O1 4_566 0.98 2.77 3.664(3) 151
C12 H12 O1 4_566 0.94 2.70 3.537(3) 149

loop_
_geom_torsion_atom_site_label_1
_geom_torsion_atom_site_label_2
_geom_torsion_atom_site_label_3
_geom_torsion_atom_site_label_4
_geom_torsion_site_symmetry_4
_geom_torsion
_geom_torsion_publ_flag
C3 C1 C2 C3 3_565 -0.2(3) ?
C4 C1 C2 C3 3_565 -179.00(19) ?
C2 C1 C3 C2 3_565 0.2(3) ?
C4 C1 C3 C2 3_565 179.06(19) ?
C5 N1 C4 O1 . 5.0(3) ?
C5 N1 C4 C1 . -174.68(19) y
C3 C1 C4 O1 . -30.5(3) y
C2 C1 C4 O1 . 148.3(2) ?
C3 C1 C4 N1 . 149.2(2) ?
C2 C1 C4 N1 . -32.0(3) ?
C4 N1 C5 C6 . -145.1(2) ?
N1 C5 C6 C7 . 179.0(2) y
C5 C6 C7 C12 . -87.7(3) ?
C5 C6 C7 C8 . 88.3(3) y
C12 C7 C8 C9 . 0.2(4) ?
C6 C7 C8 C9 . -175.8(3) ?
C7 C8 C9 C10 . -0.3(5) ?
C8 C9 C10 C11 . 0.2(5) ?
C9 C10 C11 C12 . -0.1(4) ?
C8 C7 C12 C11 . -0.1(4) ?
C6 C7 C12 C11 . 176.1(2) ?
C10 C11 C12 C7 . 0.0(4) ?
